data_4000105
_journal_name_full 'Chemistry of Materials'
_journal_year 2001
_chemical_formula_sum 'B Fe H5 N O9 P2'
_chemical_formula_weight 291.65
_space_group_IT_number 14
_symmetry_cell_setting monoclinic
_symmetry_space_group_name_Hall '-P 2ybc'
_symmetry_space_group_name_H-M 'P 1 21/c 1'
_atom_sites_solution_hydrogens geom
_atom_sites_solution_primary direct
_atom_sites_solution_secondary difmap
_cell_angle_alpha 90.00
_cell_angle_beta 102.049(13)
_cell_angle_gamma 90.00
_cell_formula_units_Z 4
_cell_length_a 9.3698(11)
_cell_length_b 8.3092(15)
_cell_length_c 9.6800(10)
_cell_measurement_reflns_used ?
_cell_measurement_temperature 293(2)
_cell_measurement_theta_max ?
_cell_measurement_theta_min ?
_cell_volume 737.04(18)
_diffrn_ambient_temperature 293(2)
_diffrn_radiation_monochromator graphite
_diffrn_radiation_source 'fine-focus sealed tube'
_diffrn_radiation_type AgK\a
_diffrn_radiation_wavelength 0.56087
_diffrn_reflns_av_R_equivalents 0.1086
_diffrn_reflns_av_sigmaI/netI 0.1174
_diffrn_reflns_limit_h_max 14
_diffrn_reflns_limit_h_min -14
_diffrn_reflns_limit_k_max 12
_diffrn_reflns_limit_k_min -12
_diffrn_reflns_limit_l_max 14
_diffrn_reflns_limit_l_min -14
_diffrn_reflns_number 11236
_diffrn_reflns_theta_max 25.71
_diffrn_reflns_theta_min 2.57
_exptl_absorpt_coefficient_mu 1.300
_exptl_absorpt_correction_T_max ?
_exptl_absorpt_correction_T_min ?
_exptl_absorpt_correction_type ?
_exptl_absorpt_process_details ?
_exptl_crystal_colour pale-pink
_exptl_crystal_density_diffrn 2.628
_exptl_crystal_density_meas ?
_exptl_crystal_density_method 'not measured'
_exptl_crystal_description rod-shaped
_exptl_crystal_F_000 580
_exptl_crystal_size_max 0.4
_exptl_crystal_size_mid 0.1
_exptl_crystal_size_min 0.1
_refine_ls_extinction_coef ?
_refine_ls_extinction_method none
_refine_ls_goodness_of_fit_ref 0.864
_refine_ls_hydrogen_treatment mixed
_refine_ls_matrix_type full
_refine_ls_number_parameters 138
_refine_ls_number_reflns 2849
_refine_ls_number_restraints 19
_refine_ls_restrained_S_all 0.862
_refine_ls_R_factor_all 0.0891
_refine_ls_R_factor_gt 0.0412
_refine_ls_shift/su_max 0.022
_refine_ls_shift/su_mean 0.002
_refine_ls_structure_factor_coef Fsqd
_refine_ls_weighting_details 'calc w=1/[\s^2^(Fo^2^)+(0.0207P)^2^+0.0000P] where P=(Fo^2^+2Fc^2^)/3'
_refine_ls_weighting_scheme calc
_refine_ls_wR_factor_gt 0.0596
_refine_ls_wR_factor_ref 0.0674
_reflns_number_gt 1761
_reflns_number_total 2849
_reflns_threshold_expression >2sigma(I)
_cod_original_sg_symbol_H-M 'P 21/c'
_cod_original_formula_sum 'H5 B Fe N O9 P2'
_cod_database_code 4000105

loop_
_symmetry_equiv_pos_as_xyz
'x, y, z'
'-x, y+1/2, -z+1/2'
'-x, -y, -z'
'x, -y-1/2, z-1/2'

loop_
_atom_site_label
_atom_site_type_symbol
_atom_site_fract_x
_atom_site_fract_y
_atom_site_fract_z
_atom_site_U_iso_or_equiv
_atom_site_adp_type
_atom_site_occupancy
_atom_site_symmetry_multiplicity
_atom_site_calc_flag
_atom_site_refinement_flags
_atom_site_disorder_assembly
_atom_site_disorder_group
Fe1 Fe 0.78816(4) 0.15318(5) 0.57040(5) 0.00408(9) Uani 1 1 d . . .
B1 B 0.6667(3) 0.5627(4) 0.8096(4) 0.0065(6) Uani 1 1 d . . .
P1 P 0.92451(7) 0.06225(9) 0.29564(8) 0.00376(14) Uani 1 1 d . . .
P2 P 0.57801(7) 0.24272(9) 0.78467(8) 0.00407(14) Uani 1 1 d . . .
O1 O 0.9090(2) 0.1658(3) 0.4219(2) 0.0083(4) Uani 1 1 d . . .
O2 O 0.9229(2) 0.0059(2) 0.6917(2) 0.0081(4) Uani 1 1 d . . .
O3 O 0.8883(2) 0.3462(3) 0.6559(2) 0.0081(4) Uani 1 1 d . . .
O4 O 0.6547(2) 0.1286(2) 0.7022(2) 0.0091(4) Uani 1 1 d . . .
O5 O 0.5923(2) 0.4202(2) 0.7380(2) 0.0069(4) Uani 1 1 d . . .
O6 O 0.8145(2) -0.0820(2) 0.2830(2) 0.0076(4) Uani 1 1 d . . .
O7 O 0.4104(2) 0.2107(2) 0.7447(2) 0.0082(4) Uani 1 1 d . . .
O8 O 0.6292(2) 0.2764(3) 0.4425(2) 0.0099(4) Uani 1 1 d . . .
O9 O 0.6814(2) 0.5525(3) 0.9644(2) 0.0086(4) Uani 1 1 d . . .
H1 H 0.610(4) 0.578(4) 0.991(4) 0.013 Uiso 1 1 d . . .
N1 N 0.8167(3) 0.5967(4) 0.4388(4) 0.0211(7) Uiso 1 1 d D . .
H2 H 0.827(3) 0.520(3) 0.495(3) 0.025 Uiso 1 1 d D . .
H3 H 0.875(3) 0.666(3) 0.470(3) 0.025 Uiso 1 1 d D . .
H4 H 0.734(2) 0.625(4) 0.421(3) 0.025 Uiso 1 1 d D . .
H5 H 0.840(3) 0.562(4) 0.365(3) 0.025 Uiso 1 1 d D . .

loop_
_atom_site_aniso_label
_atom_site_aniso_U_11
_atom_site_aniso_U_22
_atom_site_aniso_U_33
_atom_site_aniso_U_23
_atom_site_aniso_U_13
_atom_site_aniso_U_12
Fe1 0.00494(16) 0.00384(17) 0.0032(2) -0.00057(18) 0.00028(13) 0.00052(16)
B1 0.0074(12) 0.0056(13) 0.0060(17) 0.0025(12) 0.0005(11) 0.0012(11)
P1 0.0036(3) 0.0039(3) 0.0035(4) 0.0008(3) -0.0001(2) 0.0009(2)
P2 0.0034(3) 0.0041(3) 0.0045(4) -0.0007(3) 0.0003(2) -0.0013(2)
O1 0.0116(9) 0.0094(10) 0.0050(11) -0.0015(9) 0.0044(8) -0.0019(8)
O2 0.0049(8) 0.0108(10) 0.0088(12) 0.0053(9) 0.0015(8) 0.0026(7)
O3 0.0107(8) 0.0086(9) 0.0049(11) -0.0020(9) 0.0015(7) -0.0024(8)
O4 0.0096(9) 0.0081(10) 0.0119(12) 0.0006(8) 0.0075(8) 0.0002(7)
O5 0.0087(9) 0.0040(9) 0.0067(11) 0.0007(8) -0.0018(8) -0.0022(7)
O6 0.0057(8) 0.0056(9) 0.0117(12) -0.0010(9) 0.0023(8) 0.0002(7)
O7 0.0055(8) 0.0046(9) 0.0129(12) -0.0031(8) -0.0014(8) -0.0006(7)
O8 0.0129(9) 0.0100(10) 0.0050(12) 0.0006(8) -0.0018(8) 0.0069(8)
O9 0.0093(9) 0.0088(10) 0.0074(12) 0.0001(9) 0.0012(8) 0.0042(8)
